data_2204409
loop_
_publ_author_name
'Jing Wang'
'Daqing Shi'
'Xiangshan Wang'

_publ_section_title
;Ethyl
 2-amino-5-oxo-4-(<i>p</i>-tolyl)-4<i>H</i>,5<i>H</i>-pyrano[3,2-<i>c</i>]chromene-8-carboxylate
;
_journal_issue 10
_journal_name_full 'Acta Crystallographica Section E'
_journal_page_first o1725
_journal_page_last o1727
_journal_paper_doi 10.1107/S1600536804021841
_journal_volume 60
_journal_year 2004
_chemical_formula_moiety 'C22 H19 N O5'
_chemical_formula_sum 'C22 H19 N O5'
_chemical_formula_weight 377.38
_chemical_melting_point 464.5(5)
_chemical_name_systematic
;
Ethyl 9-amino-7-(p-tolyl)-7H-pyrano[3,2-c]coumarin-8-carboxylate
;
_space_group_IT_number 14
_symmetry_cell_setting monoclinic
_symmetry_space_group_name_Hall '-P 2ybc'
_symmetry_space_group_name_H-M 'P 1 21/c 1'
_atom_sites_solution_hydrogens geom
_atom_sites_solution_primary direct
_atom_sites_solution_secondary difmap
_cell_angle_alpha 90.00
_cell_angle_beta 101.000(10)
_cell_angle_gamma 90.00
_cell_formula_units_Z 4
_cell_length_a 15.239(2)
_cell_length_b 7.8500(10)
_cell_length_c 15.846(3)
_cell_measurement_reflns_used 39
_cell_measurement_temperature 296(2)
_cell_measurement_theta_max 14.83
_cell_measurement_theta_min 3.11
_cell_volume 1860.8(5)
_computing_cell_refinement XSCANS
_computing_data_collection 'XSCANS (Siemens, 1994)'
_computing_data_reduction 'SHELXTL (Bruker, 1997)'
_computing_molecular_graphics SHELXTL
_computing_publication_material SHELXTL
_computing_structure_refinement 'SHELXL97 (Sheldrick, 1997)'
_computing_structure_solution 'SHELXS97 (Sheldrick, 1997)'
_diffrn_ambient_temperature 296(2)
_diffrn_measured_fraction_theta_full 1.000
_diffrn_measured_fraction_theta_max 1.000
_diffrn_measurement_device_type 'Siemens P4'
_diffrn_measurement_method '\w scans'
_diffrn_radiation_monochromator graphite
_diffrn_radiation_source 'normal-focus sealed tube'
_diffrn_radiation_type MoK\a
_diffrn_radiation_wavelength 0.71073
_diffrn_reflns_av_R_equivalents 0.0135
_diffrn_reflns_av_sigmaI/netI 0.0384
_diffrn_reflns_limit_h_max 18
_diffrn_reflns_limit_h_min 0
_diffrn_reflns_limit_k_max 9
_diffrn_reflns_limit_k_min 0
_diffrn_reflns_limit_l_max 18
_diffrn_reflns_limit_l_min -19
_diffrn_reflns_number 3918
_diffrn_reflns_theta_full 25.25
_diffrn_reflns_theta_max 25.25
_diffrn_reflns_theta_min 1.36
_diffrn_standards_decay_% 4.90
_diffrn_standards_interval_count 97
_diffrn_standards_number 3
_exptl_absorpt_coefficient_mu 0.096
_exptl_absorpt_correction_type none
_exptl_crystal_colour colourless
_exptl_crystal_density_diffrn 1.347
_exptl_crystal_density_method 'not measured'
_exptl_crystal_description block
_exptl_crystal_F_000 792
_exptl_crystal_size_max 0.58
_exptl_crystal_size_mid 0.52
_exptl_crystal_size_min 0.12
_refine_diff_density_max 0.173
_refine_diff_density_min -0.149
_refine_ls_extinction_coef 0.0124(9)
_refine_ls_extinction_expression Fc^*^=kFc[1+0.001xFc^2^\l^3^/sin(2\q)]^-1/4^
_refine_ls_extinction_method SHELXL
_refine_ls_goodness_of_fit_ref 0.908
_refine_ls_hydrogen_treatment mixed
_refine_ls_matrix_type full
_refine_ls_number_parameters 263
_refine_ls_number_reflns 3379
_refine_ls_number_restraints 2
_refine_ls_restrained_S_all 0.909
_refine_ls_R_factor_all 0.0660
_refine_ls_R_factor_gt 0.0397
_refine_ls_shift/su_max 0.000
_refine_ls_shift/su_mean 0.000
_refine_ls_structure_factor_coef Fsqd
_refine_ls_weighting_details 'calc w = 1/[\s^2^(Fo^2^)+(0.0538P)^2^] where P = (Fo^2^+2Fc^2^)/3'
_refine_ls_weighting_scheme calc
_refine_ls_wR_factor_gt 0.0947
_refine_ls_wR_factor_ref 0.1012
_reflns_number_gt 2173
_reflns_number_total 3379
_reflns_threshold_expression I>2\s(I)
_cod_data_source_file wn6278.cif
_cod_data_source_block I
_cod_depositor_comments
;
The following automatic conversions were performed:
'_symmetry_cell_setting' value 'Monoclinic' changed to 'monoclinic'
according to '/home/saulius/struct/CIF-dictionaries/cif_core.dic'
dictionary named 'cif_core.dic' version 2.4.1 from 2010-06-29.

Automatic conversion script
Id: cif_fix_enum 1527 2010-12-29 10:47:43Z saulius 

The following automatic conversions were performed:

'_chemical_melting_point' value '464-465' was changed to '464.5(5)' -
the average value was taken and precision was estimated.

Automatic conversion script
Id: cif_fix_values 1646 2011-03-28 12:23:43Z adriana 

The following automatic conversions were performed:

'_chemical_melting_point' value '464-465' was changed to '464.5(5)' -
the average value was taken and precision was
estimated.

'_symmetry_cell_setting' value 'Monoclinic' changed to
'monoclinic' according to
/home/saulius/struct/CIF-dictionaries/cif_core.dic dictionary named
'cif_core.dic' version 2.4.1 from 2010-06-29.

Automatic conversion script
Id: cif_fix_values 1715 2011-07-08 13:25:40Z adriana 
;
_cod_original_cell_volume 1860.7(5)
_cod_original_sg_symbol_H-M 'P 21/c'
_cod_database_code 2204409
_cod_database_fobs_code 2204409

loop_
_symmetry_equiv_pos_as_xyz
'x, y, z'
'-x, y+1/2, -z+1/2'
'-x, -y, -z'
'x, -y-1/2, z-1/2'

loop_
_atom_site_label
_atom_site_fract_x
_atom_site_fract_y
_atom_site_fract_z
_atom_site_U_iso_or_equiv
_atom_site_adp_type
_atom_site_calc_flag
_atom_site_refinement_flags
_atom_site_occupancy
_atom_site_type_symbol
O1 0.64193(8) 0.19343(14) 0.21859(7) 0.0418(3) Uani d . 1 O
O2 0.50048(7) 0.62681(16) 0.13568(8) 0.0463(3) Uani d . 1 O
O3 0.59842(9) 0.78971(16) 0.21782(9) 0.0546(4) Uani d . 1 O
O4 0.80705(9) 0.47615(17) 0.45982(8) 0.0561(4) Uani d . 1 O
O5 0.80808(9) 0.18976(18) 0.46140(8) 0.0575(4) Uani d . 1 O
N 0.72474(12) 0.0314(2) 0.31677(12) 0.0498(4) Uani d D 1 N
C1 0.59831(10) 0.3425(2) 0.19417(10) 0.0347(4) Uani d . 1 C
C2 0.51913(11) 0.3223(2) 0.12928(11) 0.0375(4) Uani d . 1 C
C3 0.48594(12) 0.1657(2) 0.09449(12) 0.0476(5) Uani d . 1 C
H3 0.5162 0.0653 0.1124 0.057 Uiso calc R 1 H
C4 0.40829(13) 0.1611(3) 0.03366(13) 0.0570(6) Uani d . 1 C
H4 0.3862 0.0574 0.0104 0.068 Uiso calc R 1 H
C5 0.36301(13) 0.3104(3) 0.00695(13) 0.0581(6) Uani d . 1 C
H5 0.3107 0.3055 -0.0343 0.070 Uiso calc R 1 H
C6 0.39402(12) 0.4661(3) 0.04026(12) 0.0520(5) Uani d . 1 C
H6 0.3636 0.5660 0.0218 0.062 Uiso calc R 1 H
C7 0.47204(11) 0.4694(2) 0.10215(11) 0.0409(5) Uani d . 1 C
C8 0.57810(11) 0.6455(2) 0.19591(11) 0.0398(4) Uani d . 1 C
C9 0.62770(11) 0.4938(2) 0.22716(10) 0.0345(4) Uani d . 1 C
C10 0.71228(11) 0.5094(2) 0.29399(11) 0.0359(4) Uani d . 1 C
H10 0.7022 0.5937 0.3367 0.043 Uiso calc R 1 H
C11 0.73056(10) 0.3380(2) 0.33873(11) 0.0366(4) Uani d . 1 C
C12 0.70185(11) 0.1916(2) 0.29591(11) 0.0377(4) Uani d . 1 C
C13 0.79247(11) 0.5667(2) 0.25616(11) 0.0347(4) Uani d . 1 C
C14 0.80562(11) 0.5081(2) 0.17688(11) 0.0409(5) Uani d . 1 C
H14 0.7624 0.4392 0.1441 0.049 Uiso calc R 1 H
C15 0.88149(12) 0.5500(2) 0.14544(12) 0.0466(5) Uani d . 1 C
H15 0.8883 0.5089 0.0920 0.056 Uiso calc R 1 H
C16 0.94745(11) 0.6521(2) 0.19214(13) 0.0477(5) Uani d . 1 C
C17 0.93370(12) 0.7113(2) 0.27057(13) 0.0520(5) Uani d . 1 C
H17 0.9769 0.7806 0.3031 0.062 Uiso calc R 1 H
C18 0.85807(11) 0.6713(2) 0.30227(12) 0.0446(5) Uani d . 1 C
H18 0.8509 0.7148 0.3551 0.054 Uiso calc R 1 H
C19 1.03096(13) 0.6967(3) 0.15922(15) 0.0724(7) Uani d . 1 C
H19A 1.0289 0.6446 0.1041 0.087 Uiso calc PR 0.50 H
H19B 1.0823 0.6558 0.1988 0.087 Uiso calc PR 0.50 H
H19C 1.0349 0.8181 0.1538 0.087 Uiso calc PR 0.50 H
H19D 1.0685 0.7678 0.2004 0.087 Uiso calc PR 0.50 H
H19E 1.0151 0.7565 0.1056 0.087 Uiso calc PR 0.50 H
H19F 1.0625 0.5942 0.1507 0.087 Uiso calc PR 0.50 H
C20 0.78447(11) 0.3229(3) 0.42353(11) 0.0426(5) Uani d . 1 C
C21 0.86360(16) 0.4768(3) 0.54441(13) 0.0740(7) Uani d . 1 C
H21A 0.8995 0.5798 0.5512 0.089 Uiso calc R 1 H
H21B 0.9040 0.3802 0.5494 0.089 Uiso calc R 1 H
C22 0.81160(18) 0.4685(3) 0.61317(14) 0.0873(9) Uani d . 1 C
H22A 0.7750 0.5684 0.6112 0.105 Uiso calc R 1 H
H22B 0.8515 0.4625 0.6678 0.105 Uiso calc R 1 H
H22C 0.7743 0.3690 0.6055 0.105 Uiso calc R 1 H
H1A 0.7590(11) 0.017(2) 0.3679(8) 0.060(7) Uiso d D 1 H
H1B 0.6907(12) -0.050(2) 0.2891(12) 0.076(8) Uiso d D 1 H

loop_
_atom_site_aniso_label
_atom_site_aniso_U_11
_atom_site_aniso_U_22
_atom_site_aniso_U_33
_atom_site_aniso_U_12
_atom_site_aniso_U_13
_atom_site_aniso_U_23
O1 0.0407(7) 0.0363(7) 0.0444(7) 0.0006(6) -0.0025(6) -0.0030(6)
O2 0.0350(7) 0.0485(8) 0.0527(8) 0.0066(6) 0.0012(6) 0.0011(6)
O3 0.0557(8) 0.0364(8) 0.0669(9) 0.0026(7) 0.0001(7) -0.0038(7)
O4 0.0665(9) 0.0555(9) 0.0395(7) -0.0112(7) -0.0073(7) -0.0036(7)
O5 0.0599(9) 0.0572(10) 0.0501(8) 0.0028(7) -0.0034(7) 0.0114(7)
N 0.0532(11) 0.0389(10) 0.0528(11) 0.0005(9) -0.0010(9) 0.0033(9)
C1 0.0290(9) 0.0382(10) 0.0373(9) 0.0002(8) 0.0075(8) 0.0004(8)
C2 0.0298(9) 0.0465(11) 0.0367(10) -0.0059(8) 0.0076(8) -0.0008(8)
C3 0.0425(11) 0.0517(12) 0.0484(11) -0.0063(10) 0.0079(9) -0.0057(10)
C4 0.0456(12) 0.0690(15) 0.0537(13) -0.0134(11) 0.0025(10) -0.0136(11)
C5 0.0355(11) 0.0861(18) 0.0493(12) -0.0085(12) -0.0002(9) -0.0063(12)
C6 0.0332(10) 0.0749(15) 0.0467(11) 0.0055(10) 0.0043(9) 0.0059(11)
C7 0.0308(9) 0.0537(12) 0.0393(10) -0.0027(9) 0.0095(8) -0.0020(9)
C8 0.0334(10) 0.0430(12) 0.0431(10) 0.0012(9) 0.0076(8) -0.0010(9)
C9 0.0287(9) 0.0372(10) 0.0378(9) -0.0031(8) 0.0073(7) 0.0001(8)
C10 0.0343(9) 0.0347(10) 0.0372(10) -0.0020(8) 0.0034(8) -0.0048(8)
C11 0.0324(9) 0.0386(10) 0.0380(10) -0.0024(8) 0.0047(8) -0.0004(8)
C12 0.0327(9) 0.0412(11) 0.0391(10) 0.0017(8) 0.0065(8) 0.0038(9)
C13 0.0304(9) 0.0312(9) 0.0400(10) 0.0013(8) 0.0002(8) 0.0012(8)
C14 0.0320(9) 0.0420(11) 0.0461(11) -0.0037(8) 0.0010(8) -0.0021(9)
C15 0.0374(10) 0.0540(12) 0.0485(11) 0.0012(10) 0.0081(9) 0.0038(10)
C16 0.0317(10) 0.0488(12) 0.0606(13) -0.0008(9) 0.0039(9) 0.0160(10)
C17 0.0386(11) 0.0454(12) 0.0661(14) -0.0142(9) -0.0048(10) 0.0012(11)
C18 0.0425(11) 0.0385(11) 0.0494(11) -0.0063(9) 0.0001(9) -0.0043(9)
C19 0.0393(11) 0.0846(18) 0.0936(18) -0.0044(12) 0.0133(12) 0.0229(14)
C20 0.0366(10) 0.0480(12) 0.0425(11) -0.0034(9) 0.0062(9) 0.0016(10)
C21 0.0792(16) 0.0827(18) 0.0489(13) -0.0132(14) -0.0160(12) -0.0066(13)
C22 0.126(2) 0.0778(18) 0.0509(14) 0.0013(17) -0.0015(15) 0.0004(13)

loop_
_atom_type_symbol
_atom_type_description
_atom_type_scat_dispersion_real
_atom_type_scat_dispersion_imag
_atom_type_scat_source
C' C 0.0033 0.0016 'International Tables Vol C Tables 4.2.6.8 and 6.1.1.4'
H H 0.0000 0.0000 'International Tables Vol C Tables 4.2.6.8 and 6.1.1.4'
N N 0.0061 0.0033 'International Tables Vol C Tables 4.2.6.8 and 6.1.1.4'
O O 0.0106 0.0060 'International Tables Vol C Tables 4.2.6.8 and 6.1.1.4'

loop_
_geom_angle_atom_site_label_1
_geom_angle_atom_site_label_2
_geom_angle_atom_site_label_3
_geom_angle
_geom_angle_publ_flag
C1 O1 C12 117.65(13) yes
C8 O2 C7 121.75(14) yes
C20 O4 C21 117.13(16) yes
C12 N H1A 115.4(13) ?
C12 N H1B 117.2(14) ?
H1A N H1B 124(2) ?
C9 C1 O1 122.75(15) yes
C9 C1 C2 123.37(16) yes
O1 C1 C2 113.88(15) yes
C7 C2 C3 118.87(16) ?
C7 C2 C1 116.40(16) ?
C3 C2 C1 124.70(17) ?
C4 C3 C2 119.71(19) ?
C4 C3 H3 120.1 ?
C2 C3 H3 120.1 ?
C3 C4 C5 120.2(2) ?
C3 C4 H4 119.9 ?
C5 C4 H4 119.9 ?
C6 C5 C4 121.26(18) ?
C6 C5 H5 119.4 ?
C4 C5 H5 119.4 ?
C5 C6 C7 118.1(2) ?
C5 C6 H6 120.9 ?
C7 C6 H6 120.9 ?
O2 C7 C2 121.38(15) yes
O2 C7 C6 116.85(17) yes
C2 C7 C6 121.77(18) ?
O3 C8 O2 115.99(16) yes
O3 C8 C9 125.82(16) yes
O2 C8 C9 118.19(16) yes
C1 C9 C8 118.84(16) yes
C1 C9 C10 121.54(15) yes
C8 C9 C10 119.60(15) yes
C9 C10 C11 108.14(13) yes
C9 C10 C13 112.86(13) ?
C11 C10 C13 110.74(13) ?
C9 C10 H10 108.3 ?
C11 C10 H10 108.3 ?
C13 C10 H10 108.3 ?
C12 C11 C20 117.82(16) ?
C12 C11 C10 120.04(15) ?
C20 C11 C10 121.92(16) ?
N C12 C11 128.99(17) yes
N C12 O1 109.15(16) yes
C11 C12 O1 121.84(16) yes
C14 C13 C18 117.28(16) ?
C14 C13 C10 121.47(15) ?
C18 C13 C10 121.13(16) ?
C15 C14 C13 121.50(16) ?
C15 C14 H14 119.2 ?
C13 C14 H14 119.2 ?
C14 C15 C16 121.10(18) ?
C14 C15 H15 119.4 ?
C16 C15 H15 119.4 ?
C17 C16 C15 117.19(17) ?
C17 C16 C19 121.14(18) ?
C15 C16 C19 121.7(2) ?
C18 C17 C16 122.18(17) ?
C18 C17 H17 118.9 ?
C16 C17 H17 118.9 ?
C17 C18 C13 120.73(18) ?
C17 C18 H18 119.6 ?
C13 C18 H18 119.6 ?
C16 C19 H19A 109.5 ?
C16 C19 H19B 109.5 ?
H19A C19 H19B 109.5 ?
C16 C19 H19C 109.5 ?
H19A C19 H19C 109.5 ?
H19B C19 H19C 109.5 ?
C16 C19 H19D 109.5 ?
H19A C19 H19D 141.1 ?
H19B C19 H19D 56.3 ?
H19C C19 H19D 56.3 ?
C16 C19 H19E 109.5 ?
H19A C19 H19E 56.3 ?
H19B C19 H19E 141.1 ?
H19C C19 H19E 56.3 ?
H19D C19 H19E 109.5 ?
C16 C19 H19F 109.5 ?
H19A C19 H19F 56.3 ?
H19B C19 H19F 56.3 ?
H19C C19 H19F 141.1 ?
H19D C19 H19F 109.5 ?
H19E C19 H19F 109.5 ?
O5 C20 O4 121.66(16) ?
O5 C20 C11 126.13(18) ?
O4 C20 C11 112.21(16) ?
O4 C21 C22 112.2(2) ?
O4 C21 H21A 109.2 ?
C22 C21 H21A 109.2 ?
O4 C21 H21B 109.2 ?
C22 C21 H21B 109.2 ?
H21A C21 H21B 107.9 ?
C21 C22 H22A 109.5 ?
C21 C22 H22B 109.5 ?
H22A C22 H22B 109.5 ?
C21 C22 H22C 109.5 ?
H22A C22 H22C 109.5 ?
H22B C22 H22C 109.5 ?

loop_
_geom_bond_atom_site_label_1
_geom_bond_atom_site_label_2
_geom_bond_distance
_geom_bond_publ_flag
O1 C1 1.365(2) yes
O1 C12 1.381(2) yes
O2 C8 1.379(2) yes
O2 C7 1.382(2) yes
O3 C8 1.207(2) yes
O4 C20 1.349(2) yes
O4 C21 1.449(2) yes
O5 C20 1.224(2) yes
N C12 1.330(2) yes
N H1A 0.883(9) ?
N H1B 0.883(9) ?
C1 C9 1.339(2) yes
C1 C2 1.437(2) yes
C2 C7 1.384(2) ?
C2 C3 1.402(2) ?
C3 C4 1.377(2) ?
C3 H3 0.9300 ?
C4 C5 1.385(3) ?
C4 H4 0.9300 ?
C5 C6 1.378(3) ?
C5 H5 0.9300 ?
C6 C7 1.390(2) ?
C6 H6 0.9300 ?
C8 C9 1.447(2) yes
C9 C10 1.509(2) yes
C10 C11 1.521(2) yes
C10 C13 1.528(2) ?
C10 H10 0.9800 ?
C11 C12 1.364(2) yes
C11 C20 1.440(2) ?
C13 C14 1.388(2) ?
C13 C18 1.389(2) ?
C14 C15 1.383(2) ?
C14 H14 0.9300 ?
C15 C16 1.384(2) ?
C15 H15 0.9300 ?
C16 C17 1.380(3) ?
C16 C19 1.506(3) ?
C17 C18 1.379(3) ?
C17 H17 0.9300 ?
C18 H18 0.9300 ?
C19 H19A 0.9600 ?
C19 H19B 0.9600 ?
C19 H19C 0.9600 ?
C19 H19D 0.9600 ?
C19 H19E 0.9600 ?
C19 H19F 0.9600 ?
C21 C22 1.466(3) ?
C21 H21A 0.9700 ?
C21 H21B 0.9700 ?
C22 H22A 0.9600 ?
C22 H22B 0.9600 ?
C22 H22C 0.9600 ?

loop_
_geom_hbond_atom_site_label_D
_geom_hbond_atom_site_label_H
_geom_hbond_atom_site_label_A
_geom_hbond_site_symmetry_A
_geom_hbond_distance_DH
_geom_hbond_distance_HA
_geom_hbond_distance_DA
_geom_hbond_angle_DHA
N H1A O5 . 0.883(9) 2.042(16) 2.702(2) 131(2)
N H1B O3 1_545 0.883(9) 2.058(10) 2.935(2) 171(2)

loop_
_geom_torsion_atom_site_label_1
_geom_torsion_atom_site_label_2
_geom_torsion_atom_site_label_3
_geom_torsion_atom_site_label_4
_geom_torsion
_geom_torsion_publ_flag
C12 O1 C1 C9 19.3(2) yes
C12 O1 C1 C2 -161.54(14) yes
C9 C1 C2 C7 -1.0(3) ?
O1 C1 C2 C7 179.88(14) ?
C9 C1 C2 C3 -178.96(17) ?
O1 C1 C2 C3 1.9(2) ?
C7 C2 C3 C4 0.8(3) ?
C1 C2 C3 C4 178.73(17) ?
C2 C3 C4 C5 -0.1(3) ?
C3 C4 C5 C6 -0.1(3) ?
C4 C5 C6 C7 -0.4(3) ?
C8 O2 C7 C2 1.7(2) yes
C8 O2 C7 C6 -178.43(16) ?
C3 C2 C7 O2 178.48(15) ?
C1 C2 C7 O2 0.4(2) ?
C3 C2 C7 C6 -1.3(3) ?
C1 C2 C7 C6 -179.46(16) ?
C5 C6 C7 O2 -178.68(16) ?
C5 C6 C7 C2 1.2(3) ?
C7 O2 C8 O3 176.84(15) yes
C7 O2 C8 C9 -3.2(2) yes
O1 C1 C9 C8 178.61(15) yes
C2 C1 C9 C8 -0.5(3) yes
O1 C1 C9 C10 0.3(3) yes
C2 C1 C9 C10 -178.77(15) ?
O3 C8 C9 C1 -177.49(18) ?
O2 C8 C9 C1 2.5(2) ?
O3 C8 C9 C10 0.8(3) ?
O2 C8 C9 C10 -179.16(14) ?
C1 C9 C10 C11 -22.8(2) ?
C8 C9 C10 C11 158.96(15) ?
C1 C9 C10 C13 100.09(18) ?
C8 C9 C10 C13 -78.19(19) ?
C9 C10 C11 C12 28.4(2) yes
C13 C10 C11 C12 -95.70(18) ?
C9 C10 C11 C20 -157.01(15) yes
C13 C10 C11 C20 78.86(19) ?
C20 C11 C12 N -8.7(3) yes
C10 C11 C12 N 166.09(18) yes
C20 C11 C12 O1 172.70(15) yes
C10 C11 C12 O1 -12.5(2) yes
C1 O1 C12 N 168.35(14) yes
C1 O1 C12 C11 -12.8(2) yes
C9 C10 C13 C14 -38.7(2) ?
C11 C10 C13 C14 82.71(19) ?
C9 C10 C13 C18 145.38(16) ?
C11 C10 C13 C18 -93.23(18) ?
C18 C13 C14 C15 0.9(3) ?
C10 C13 C14 C15 -175.17(16) ?
C13 C14 C15 C16 0.1(3) ?
C14 C15 C16 C17 -0.7(3) ?
C14 C15 C16 C19 179.17(18) ?
C15 C16 C17 C18 0.3(3) ?
C19 C16 C17 C18 -179.58(18) ?
C16 C17 C18 C13 0.7(3) ?
C14 C13 C18 C17 -1.3(3) ?
C10 C13 C18 C17 174.79(16) ?
C21 O4 C20 O5 2.4(3) ?
C21 O4 C20 C11 -178.24(17) ?
C12 C11 C20 O5 0.6(3) ?
C10 C11 C20 O5 -174.05(17) ?
C12 C11 C20 O4 -178.69(15) ?
C10 C11 C20 O4 6.6(2) ?
C20 O4 C21 C22 -88.2(2) ?
